data_2224962
loop_
_publ_author_name
'Chen, Guang-ying'
'Wei, Mei-Yan'
'Tan, Ni'
'Liu, Zhen'
'Yang, Rui-Yun'

_publ_section_title
;
 5\a-Pregna-1,20-dien-3-one
;
_journal_coeditor_code GK2251
_journal_issue 2
_journal_name_full 'Acta Crystallographica Section E'
_journal_page_first o351
_journal_paper_doi 10.1107/S1600536810000863
_journal_volume 66
_journal_year 2010
_chemical_formula_iupac 'C21 H30 O'
_chemical_formula_moiety 'C21 H30 O'
_chemical_formula_sum 'C21 H30 O'
_chemical_formula_weight 298.45
_chemical_name_systematic
;
5\a-Pregna-1,20-dien-3-one
;
_space_group_IT_number 19
_symmetry_cell_setting orthorhombic
_symmetry_space_group_name_Hall 'P 2ac 2ab'
_symmetry_space_group_name_H-M 'P 21 21 21'
_atom_sites_solution_hydrogens geom
_atom_sites_solution_primary direct
_atom_sites_solution_secondary difmap
_audit_creation_method SHELXL-97
_cell_angle_alpha 90.00
_cell_angle_beta 90.00
_cell_angle_gamma 90.00
_cell_formula_units_Z 4
_cell_length_a 7.2619(13)
_cell_length_b 10.998(2)
_cell_length_c 21.964(4)
_cell_measurement_reflns_used 7653
_cell_measurement_temperature 293(2)
_cell_measurement_theta_max 26.00
_cell_measurement_theta_min 2.07
_cell_volume 1754.2(5)
_computing_cell_refinement 'SAINT (Bruker, 2004)'
_computing_data_collection 'APEX2 (Bruker, 2004)'
_computing_data_reduction 'SAINT (Bruker, 2004)'
_computing_molecular_graphics 'SHELXTL (Sheldrick, 2008) and DIAMOND (Brandenburg, 2006)'
_computing_publication_material 'SHELXTL (Sheldrick, 2008)'
_computing_structure_refinement 'SHELXS97 (Sheldrick, 2008)'
_computing_structure_solution 'SHELXS97 (Sheldrick, 2008)'
_diffrn_ambient_temperature 293(2)
_diffrn_detector_area_resol_mean 0
_diffrn_measured_fraction_theta_full 0.996
_diffrn_measured_fraction_theta_max 0.996
_diffrn_measurement_device_type 'Bruker APEXII CCD'
_diffrn_measurement_method '\f and \w scans'
_diffrn_radiation_monochromator graphite
_diffrn_radiation_source 'fine-focus sealed tube'
_diffrn_radiation_type MoK\a
_diffrn_radiation_wavelength 0.71073
_diffrn_reflns_av_R_equivalents 0.0532
_diffrn_reflns_av_sigmaI/netI 0.0466
_diffrn_reflns_limit_h_max 6
_diffrn_reflns_limit_h_min -8
_diffrn_reflns_limit_k_max 13
_diffrn_reflns_limit_k_min -13
_diffrn_reflns_limit_l_max 25
_diffrn_reflns_limit_l_min -27
_diffrn_reflns_number 7653
_diffrn_reflns_theta_full 26.00
_diffrn_reflns_theta_max 26.00
_diffrn_reflns_theta_min 2.07
_diffrn_standards_decay_% 0
_diffrn_standards_interval_count 0
_diffrn_standards_interval_time 0
_diffrn_standards_number 0
_exptl_absorpt_coefficient_mu 0.067
_exptl_absorpt_correction_T_max 0.9868
_exptl_absorpt_correction_T_min 0.9835
_exptl_absorpt_correction_type multi-scan
_exptl_absorpt_process_details '(SADABS; Sheldrick, 1996)'
_exptl_crystal_colour colorless
_exptl_crystal_density_diffrn 1.130
_exptl_crystal_density_method 'not measured'
_exptl_crystal_description block
_exptl_crystal_F_000 656
_exptl_crystal_size_max 0.25
_exptl_crystal_size_mid 0.22
_exptl_crystal_size_min 0.20
_refine_diff_density_max 0.128
_refine_diff_density_min -0.175
_refine_ls_extinction_method none
_refine_ls_goodness_of_fit_ref 1.097
_refine_ls_hydrogen_treatment constr
_refine_ls_matrix_type full
_refine_ls_number_parameters 201
_refine_ls_number_reflns 1995
_refine_ls_number_restraints 0
_refine_ls_restrained_S_all 1.097
_refine_ls_R_factor_all 0.0679
_refine_ls_R_factor_gt 0.0509
_refine_ls_shift/su_max 0.000
_refine_ls_shift/su_mean 0.000
_refine_ls_structure_factor_coef Fsqd
_refine_ls_weighting_details 'calc w=1/[\s^2^(Fo^2^)+(0.0531P)^2^] where P=(Fo^2^+2Fc^2^)/3'
_refine_ls_weighting_scheme calc
_refine_ls_wR_factor_gt 0.1073
_refine_ls_wR_factor_ref 0.1143
_reflns_number_gt 1563
_reflns_number_total 1995
_reflns_threshold_expression I>2\s(I)
_cod_data_source_file gk2251.cif
_cod_data_source_block I
_cod_original_cell_volume 1754.2(6)
_cod_database_code 2224962
_cod_database_fobs_code 2224962

loop_
_symmetry_equiv_pos_as_xyz
'x, y, z'
'-x+1/2, -y, z+1/2'
'-x, y+1/2, -z+1/2'
'x+1/2, -y+1/2, -z'

loop_
_atom_site_type_symbol
_atom_site_label
_atom_site_fract_x
_atom_site_fract_y
_atom_site_fract_z
_atom_site_U_iso_or_equiv
_atom_site_adp_type
_atom_site_calc_flag
_atom_site_refinement_flags
_atom_site_occupancy
_atom_site_disorder_assembly
_atom_site_disorder_group
C C1 0.4468(4) 0.1678(3) 0.18505(11) 0.0607(8) Uani d . 1 . .
H H1 0.5613 0.1344 0.1760 0.073 Uiso calc R 1 . .
C C2 0.4398(5) 0.2554(3) 0.22674(13) 0.0709(10) Uani d . 1 . .
H H2 0.5495 0.2815 0.2442 0.085 Uiso calc R 1 . .
C C3 0.2683(5) 0.3124(3) 0.24637(12) 0.0684(9) Uani d . 1 . .
C C4 0.0964(4) 0.2700(3) 0.21577(12) 0.0602(8) Uani d . 1 . .
H H4A 0.0108 0.3375 0.2127 0.072 Uiso calc R 1 . .
H H4B 0.0391 0.2075 0.2405 0.072 Uiso calc R 1 . .
C C5 0.1328(4) 0.2193(2) 0.15234(11) 0.0470(7) Uani d . 1 . .
H H5 0.1822 0.2870 0.1284 0.056 Uiso calc R 1 . .
C C6 -0.0413(4) 0.1780(3) 0.11961(11) 0.0507(7) Uani d . 1 . .
H H6A -0.1328 0.2422 0.1210 0.061 Uiso calc R 1 . .
H H6B -0.0918 0.1071 0.1399 0.061 Uiso calc R 1 . .
C C7 0.0026(4) 0.1469(2) 0.05360(11) 0.0500(7) Uani d . 1 . .
H H7A -0.1075 0.1149 0.0344 0.060 Uiso calc R 1 . .
H H7B 0.0363 0.2210 0.0324 0.060 Uiso calc R 1 . .
C C8 0.1565(3) 0.0555(2) 0.04637(11) 0.0417(6) Uani d . 1 . .
H H8 0.1119 -0.0234 0.0610 0.050 Uiso calc R 1 . .
C C9 0.3289(3) 0.0902(2) 0.08406(11) 0.0414(6) Uani d . 1 . .
H H9 0.3736 0.1667 0.0666 0.050 Uiso calc R 1 . .
C C10 0.2826(4) 0.1193(2) 0.15166(11) 0.0446(6) Uani d . 1 . .
C C11 0.4847(4) -0.0019(2) 0.07458(11) 0.0500(7) Uani d . 1 . .
H H11A 0.4480 -0.0796 0.0916 0.060 Uiso calc R 1 . .
H H11B 0.5932 0.0255 0.0964 0.060 Uiso calc R 1 . .
C C12 0.5332(4) -0.0188(2) 0.00707(11) 0.0477(7) Uani d . 1 . .
H H12A 0.5836 0.0564 -0.0089 0.057 Uiso calc R 1 . .
H H12B 0.6266 -0.0814 0.0032 0.057 Uiso calc R 1 . .
C C13 0.3649(3) -0.0546(2) -0.02996(11) 0.0430(6) Uani d . 1 . .
C C14 0.2141(3) 0.0410(2) -0.01977(11) 0.0429(6) Uani d . 1 . .
H H14 0.2689 0.1190 -0.0315 0.051 Uiso calc R 1 . .
C C15 0.0723(4) 0.0120(3) -0.06889(11) 0.0591(8) Uani d . 1 . .
H H15A 0.0036 0.0842 -0.0802 0.071 Uiso calc R 1 . .
H H15B -0.0133 -0.0498 -0.0551 0.071 Uiso calc R 1 . .
C C16 0.1885(4) -0.0347(3) -0.12272(13) 0.0706(9) Uani d . 1 . .
H H16A 0.1441 -0.1135 -0.1360 0.085 Uiso calc R 1 . .
H H16B 0.1811 0.0215 -0.1567 0.085 Uiso calc R 1 . .
C C17 0.3882(4) -0.0446(3) -0.09989(11) 0.0528(7) Uani d . 1 . .
H H17 0.4484 0.0334 -0.1083 0.063 Uiso calc R 1 . .
C C18 0.3017(4) -0.1838(2) -0.01350(13) 0.0591(8) Uani d . 1 . .
H H18A 0.4009 -0.2398 -0.0204 0.089 Uiso calc R 1 . .
H H18B 0.1985 -0.2059 -0.0384 0.089 Uiso calc R 1 . .
H H18C 0.2664 -0.1863 0.0286 0.089 Uiso calc R 1 . .
C C19 0.2221(5) 0.0030(3) 0.18588(12) 0.0617(9) Uani d . 1 . .
H H19A 0.3250 -0.0512 0.1895 0.093 Uiso calc R 1 . .
H H19B 0.1252 -0.0363 0.1636 0.093 Uiso calc R 1 . .
H H19C 0.1785 0.0245 0.2257 0.093 Uiso calc R 1 . .
C C20 0.5016(5) -0.1414(3) -0.12920(12) 0.0672(9) Uani d . 1 . .
H H20 0.4512 -0.2189 -0.1317 0.081 Uiso calc R 1 . .
C C21 0.6668(5) -0.1253(4) -0.15167(14) 0.0843(12) Uani d . 1 . .
H H21A 0.7218 -0.0490 -0.1500 0.101 Uiso calc R 1 . .
H H21B 0.7292 -0.1903 -0.1693 0.101 Uiso calc R 1 . .
O O1 0.2658(4) 0.3879(3) 0.28688(11) 0.1084(10) Uani d . 1 . .

loop_
_atom_site_aniso_label
_atom_site_aniso_U_11
_atom_site_aniso_U_22
_atom_site_aniso_U_33
_atom_site_aniso_U_12
_atom_site_aniso_U_13
_atom_site_aniso_U_23
C1 0.052(2) 0.083(2) 0.0466(16) -0.0024(18) -0.0062(13) -0.0025(15)
C2 0.061(2) 0.096(3) 0.0553(18) -0.013(2) -0.0124(15) -0.0138(18)
C3 0.079(2) 0.080(2) 0.0458(16) -0.006(2) -0.0011(16) -0.0092(16)
C4 0.064(2) 0.069(2) 0.0477(17) 0.0012(17) 0.0080(15) -0.0002(14)
C5 0.0485(17) 0.0497(16) 0.0428(14) -0.0039(14) 0.0042(12) 0.0054(11)
C6 0.0385(16) 0.0609(17) 0.0528(15) 0.0040(15) 0.0040(12) 0.0011(13)
C7 0.0376(15) 0.0606(17) 0.0519(15) 0.0020(15) -0.0075(12) 0.0021(12)
C8 0.0352(15) 0.0439(15) 0.0461(14) -0.0050(13) -0.0032(11) 0.0046(11)
C9 0.0386(15) 0.0432(15) 0.0425(13) -0.0045(13) -0.0013(11) 0.0055(11)
C10 0.0430(16) 0.0523(15) 0.0386(13) -0.0017(14) -0.0032(12) 0.0046(11)
C11 0.0402(16) 0.0606(18) 0.0493(15) 0.0031(14) -0.0084(12) -0.0012(13)
C12 0.0408(17) 0.0443(15) 0.0580(16) 0.0010(13) -0.0012(12) -0.0028(12)
C13 0.0400(16) 0.0423(15) 0.0468(15) -0.0025(13) -0.0002(12) 0.0019(11)
C14 0.0392(15) 0.0463(15) 0.0432(14) -0.0017(13) -0.0053(12) 0.0050(11)
C15 0.0547(18) 0.074(2) 0.0490(17) 0.0044(17) -0.0140(14) -0.0022(14)
C16 0.072(2) 0.092(2) 0.0473(16) 0.003(2) -0.0123(16) -0.0092(16)
C17 0.0557(19) 0.0532(17) 0.0494(16) -0.0035(16) 0.0026(13) -0.0025(13)
C18 0.061(2) 0.0501(17) 0.0664(17) -0.0050(16) -0.0004(15) 0.0007(14)
C19 0.071(2) 0.0659(19) 0.0482(16) 0.0009(18) 0.0012(14) 0.0170(13)
C20 0.075(2) 0.077(2) 0.0502(17) 0.000(2) 0.0013(16) -0.0143(15)
C21 0.071(3) 0.108(3) 0.074(2) 0.013(2) 0.009(2) -0.027(2)
O1 0.114(2) 0.125(2) 0.0864(17) 0.003(2) -0.0065(16) -0.0523(16)

loop_
_atom_type_symbol
_atom_type_description
_atom_type_scat_dispersion_real
_atom_type_scat_dispersion_imag
_atom_type_scat_source
C C 0.0033 0.0016 'International Tables Vol C Tables 4.2.6.8 and 6.1.1.4'
H H 0.0000 0.0000 'International Tables Vol C Tables 4.2.6.8 and 6.1.1.4'
O O 0.0106 0.0060 'International Tables Vol C Tables 4.2.6.8 and 6.1.1.4'

loop_
_geom_angle_atom_site_label_1
_geom_angle_atom_site_label_2
_geom_angle_atom_site_label_3
_geom_angle_site_symmetry_1
_geom_angle_site_symmetry_3
_geom_angle
_geom_angle_publ_flag
C2 C1 C10 . . 124.4(3) ?
C2 C1 H1 . . 117.8 ?
C10 C1 H1 . . 117.8 ?
C1 C2 C3 . . 123.2(3) ?
C1 C2 H2 . . 118.4 ?
C3 C2 H2 . . 118.4 ?
O1 C3 C2 . . 121.5(3) ?
O1 C3 C4 . . 122.0(3) ?
C2 C3 C4 . . 116.5(2) ?
C3 C4 C5 . . 112.4(2) ?
C3 C4 H4A . . 109.1 ?
C5 C4 H4A . . 109.1 ?
C3 C4 H4B . . 109.1 ?
C5 C4 H4B . . 109.1 ?
H4A C4 H4B . . 107.9 ?
C6 C5 C4 . . 113.4(2) ?
C6 C5 C10 . . 111.5(2) ?
C4 C5 C10 . . 113.0(2) ?
C6 C5 H5 . . 106.1 ?
C4 C5 H5 . . 106.1 ?
C10 C5 H5 . . 106.1 ?
C5 C6 C7 . . 110.0(2) ?
C5 C6 H6A . . 109.7 ?
C7 C6 H6A . . 109.7 ?
C5 C6 H6B . . 109.7 ?
C7 C6 H6B . . 109.7 ?
H6A C6 H6B . . 108.2 ?
C8 C7 C6 . . 113.8(2) ?
C8 C7 H7A . . 108.8 ?
C6 C7 H7A . . 108.8 ?
C8 C7 H7B . . 108.8 ?
C6 C7 H7B . . 108.8 ?
H7A C7 H7B . . 107.7 ?
C7 C8 C14 . . 111.9(2) ?
C7 C8 C9 . . 112.2(2) ?
C14 C8 C9 . . 108.3(2) ?
C7 C8 H8 . . 108.1 ?
C14 C8 H8 . . 108.1 ?
C9 C8 H8 . . 108.1 ?
C11 C9 C8 . . 111.2(2) ?
C11 C9 C10 . . 115.2(2) ?
C8 C9 C10 . . 112.7(2) ?
C11 C9 H9 . . 105.6 ?
C8 C9 H9 . . 105.6 ?
C10 C9 H9 . . 105.6 ?
C1 C10 C19 . . 106.4(2) ?
C1 C10 C5 . . 107.6(2) ?
C19 C10 C5 . . 112.5(2) ?
C1 C10 C9 . . 111.6(2) ?
C19 C10 C9 . . 110.8(2) ?
C5 C10 C9 . . 107.9(2) ?
C9 C11 C12 . . 112.4(2) ?
C9 C11 H11A . . 109.1 ?
C12 C11 H11A . . 109.1 ?
C9 C11 H11B . . 109.1 ?
C12 C11 H11B . . 109.1 ?
H11A C11 H11B . . 107.9 ?
C13 C12 C11 . . 111.3(2) ?
C13 C12 H12A . . 109.4 ?
C11 C12 H12A . . 109.4 ?
C13 C12 H12B . . 109.4 ?
C11 C12 H12B . . 109.4 ?
H12A C12 H12B . . 108.0 ?
C12 C13 C18 . . 110.7(2) ?
C12 C13 C14 . . 108.6(2) ?
C18 C13 C14 . . 112.7(2) ?
C12 C13 C17 . . 115.1(2) ?
C18 C13 C17 . . 109.4(2) ?
C14 C13 C17 . . 100.0(2) ?
C8 C14 C15 . . 120.8(2) ?
C8 C14 C13 . . 114.1(2) ?
C15 C14 C13 . . 103.6(2) ?
C8 C14 H14 . . 105.7 ?
C15 C14 H14 . . 105.7 ?
C13 C14 H14 . . 105.7 ?
C14 C15 C16 . . 104.1(2) ?
C14 C15 H15A . . 110.9 ?
C16 C15 H15A . . 110.9 ?
C14 C15 H15B . . 110.9 ?
C16 C15 H15B . . 110.9 ?
H15A C15 H15B . . 109.0 ?
C17 C16 C15 . . 106.8(2) ?
C17 C16 H16A . . 110.4 ?
C15 C16 H16A . . 110.4 ?
C17 C16 H16B . . 110.4 ?
C15 C16 H16B . . 110.4 ?
H16A C16 H16B . . 108.6 ?
C20 C17 C16 . . 115.5(3) ?
C20 C17 C13 . . 116.0(2) ?
C16 C17 C13 . . 103.0(2) ?
C20 C17 H17 . . 107.3 ?
C16 C17 H17 . . 107.3 ?
C13 C17 H17 . . 107.3 ?
C13 C18 H18A . . 109.5 ?
C13 C18 H18B . . 109.5 ?
H18A C18 H18B . . 109.5 ?
C13 C18 H18C . . 109.5 ?
H18A C18 H18C . . 109.5 ?
H18B C18 H18C . . 109.5 ?
C10 C19 H19A . . 109.5 ?
C10 C19 H19B . . 109.5 ?
H19A C19 H19B . . 109.5 ?
C10 C19 H19C . . 109.5 ?
H19A C19 H19C . . 109.5 ?
H19B C19 H19C . . 109.5 ?
C21 C20 C17 . . 124.9(3) ?
C21 C20 H20 . . 117.5 ?
C17 C20 H20 . . 117.5 ?
C20 C21 H21A . . 120.0 ?
C20 C21 H21B . . 120.0 ?
H21A C21 H21B . . 120.0 ?

loop_
_geom_bond_atom_site_label_1
_geom_bond_atom_site_label_2
_geom_bond_site_symmetry_2
_geom_bond_distance
_geom_bond_publ_flag
C1 C2 . 1.330(4) ?
C1 C10 . 1.498(4) ?
C1 H1 . 0.9300 ?
C2 C3 . 1.460(5) ?
C2 H2 . 0.9300 ?
C3 O1 . 1.217(3) ?
C3 C4 . 1.493(4) ?
C4 C5 . 1.524(4) ?
C4 H4A . 0.9700 ?
C4 H4B . 0.9700 ?
C5 C6 . 1.523(4) ?
C5 C10 . 1.547(4) ?
C5 H5 . 0.9800 ?
C6 C7 . 1.523(4) ?
C6 H6A . 0.9700 ?
C6 H6B . 0.9700 ?
C7 C8 . 1.512(3) ?
C7 H7A . 0.9700 ?
C7 H7B . 0.9700 ?
C8 C14 . 1.520(3) ?
C8 C9 . 1.549(3) ?
C8 H8 . 0.9800 ?
C9 C11 . 1.532(3) ?
C9 C10 . 1.556(3) ?
C9 H9 . 0.9800 ?
C10 C19 . 1.547(4) ?
C11 C12 . 1.535(4) ?
C11 H11A . 0.9700 ?
C11 H11B . 0.9700 ?
C12 C13 . 1.520(3) ?
C12 H12A . 0.9700 ?
C12 H12B . 0.9700 ?
C13 C18 . 1.536(4) ?
C13 C14 . 1.534(4) ?
C13 C17 . 1.549(3) ?
C14 C15 . 1.525(3) ?
C14 H14 . 0.9800 ?
C15 C16 . 1.541(4) ?
C15 H15A . 0.9700 ?
C15 H15B . 0.9700 ?
C16 C17 . 1.539(4) ?
C16 H16A . 0.9700 ?
C16 H16B . 0.9700 ?
C17 C20 . 1.492(4) ?
C17 H17 . 0.9800 ?
C18 H18A . 0.9600 ?
C18 H18B . 0.9600 ?
C18 H18C . 0.9600 ?
C19 H19A . 0.9600 ?
C19 H19B . 0.9600 ?
C19 H19C . 0.9600 ?
C20 C21 . 1.309(4) ?
C20 H20 . 0.9300 ?
C21 H21A . 0.9300 ?
C21 H21B . 0.9300 ?

loop_
_cod_related_entry_id
_cod_related_entry_database
_cod_related_entry_code
1 ChemSpider 10213615
